data_1504597
loop_
_publ_author_name
'Hu, Hai-Yu'
'Xiang, Jun-Feng'
'Yang, Yong'
'Chen, Chuan-Feng'

_publ_section_title
;
 Chiral induction in phenanthroline-derived oligoamide foldamers: an acid-
 and base-controllable switch in helical molecular strands.
;
_journal_issue 6
_journal_name_full 'Organic letters'
_journal_page_first 1275
_journal_page_last 1278
_journal_paper_doi 10.1021/ol8001688
_journal_volume 10
_journal_year 2008
_chemical_absolute_configuration ad
_chemical_formula_moiety 'C37 H39 F3 N4 O7 S'
_chemical_formula_sum 'C37 H39 F3 N4 O7 S'
_chemical_formula_weight 740.78
_chemical_name_systematic
; 
 ? 
;
_space_group_IT_number 1
_symmetry_cell_setting triclinic
_symmetry_space_group_name_Hall 'P 1'
_symmetry_space_group_name_H-M 'P 1'
_atom_sites_solution_hydrogens geom
_atom_sites_solution_primary direct
_atom_sites_solution_secondary difmap
_audit_creation_method SHELXL-97
_cell_angle_alpha 103.82(3)
_cell_angle_beta 93.69(3)
_cell_angle_gamma 108.25(3)
_cell_formula_units_Z 2
_cell_length_a 11.593(2)
_cell_length_b 11.938(2)
_cell_length_c 14.843(3)
_cell_measurement_reflns_used 16159
_cell_measurement_temperature 296(2)
_cell_measurement_theta_max 27.48
_cell_measurement_theta_min 2.17
_cell_volume 1872.7(8)
_computing_cell_refinement 'Rapid Auto(Rigaku 2001)'
_computing_data_collection 'Rapid Auto(Rigaku 2001)'
_computing_data_reduction 'Rapid Auto(Rigaku 2001)'
_computing_molecular_graphics 'XP in Siemens SHELXTL (Sheldrick, 1994)'
_computing_publication_material 'SHELX97 (Sheldrick, 1997)'
_computing_structure_refinement 'SHELXL-97 (Sheldrick, 1997)'
_computing_structure_solution 'SHELXS-97 (Sheldrick, 1990)'
_diffrn_ambient_temperature 296(2)
_diffrn_measured_fraction_theta_full 0.999
_diffrn_measured_fraction_theta_max 0.999
_diffrn_measurement_device_type 'Rigaku raxis Rapid IP Area Detector'
_diffrn_measurement_method '\w scans at fixed \c = 45\%'
_diffrn_radiation_monochromator graphite
_diffrn_radiation_source 'rotating anode'
_diffrn_radiation_type MoK\a
_diffrn_radiation_wavelength 0.71073
_diffrn_reflns_av_R_equivalents 0.0000
_diffrn_reflns_av_sigmaI/netI 0.2271
_diffrn_reflns_limit_h_max 13
_diffrn_reflns_limit_h_min -13
_diffrn_reflns_limit_k_max 14
_diffrn_reflns_limit_k_min -14
_diffrn_reflns_limit_l_max 17
_diffrn_reflns_limit_l_min -17
_diffrn_reflns_number 12619
_diffrn_reflns_theta_full 25.00
_diffrn_reflns_theta_max 25.00
_diffrn_reflns_theta_min 2.02
_exptl_absorpt_coefficient_mu 0.154
_exptl_absorpt_correction_T_max 0.9923
_exptl_absorpt_correction_T_min 0.9625
_exptl_absorpt_correction_type multi-scan
_exptl_absorpt_process_details 'ABSCOR by T.Higashi    8 March, 1995'
_exptl_crystal_colour colorless
_exptl_crystal_density_diffrn 1.314
_exptl_crystal_density_method 'not measured'
_exptl_crystal_description platalet
_exptl_crystal_F_000 776
_exptl_crystal_size_max 0.25
_exptl_crystal_size_mid 0.15
_exptl_crystal_size_min 0.05
_refine_diff_density_max 0.233
_refine_diff_density_min -0.228
_refine_diff_density_rms 0.053
_refine_ls_abs_structure_details 'Flack H D (1983), Acta Cryst. A39, 876-881'
_refine_ls_abs_structure_Flack 0.2(2)
_refine_ls_extinction_method none
_refine_ls_goodness_of_fit_ref 0.891
_refine_ls_hydrogen_treatment constr
_refine_ls_matrix_type full
_refine_ls_number_parameters 938
_refine_ls_number_reflns 12619
_refine_ls_number_restraints 1399
_refine_ls_restrained_S_all 0.870
_refine_ls_R_factor_all 0.1726
_refine_ls_R_factor_gt 0.0828
_refine_ls_shift/su_max 0.051
_refine_ls_shift/su_mean 0.010
_refine_ls_structure_factor_coef Fsqd
_refine_ls_weighting_details 'calc w=1/[\s^2^(Fo^2^)+(0.0504P)^2^+0.0000P] where P=(Fo^2^+2Fc^2^)/3'
_refine_ls_weighting_scheme calc
_refine_ls_wR_factor_gt 0.1642
_refine_ls_wR_factor_ref 0.1923
_reflns_number_gt 4836
_reflns_number_total 12619
_reflns_threshold_expression >2sigma(I)
_cod_data_source_file ol8001688-file002.cif
_cod_data_source_block sx2104b3
_cod_original_cell_volume 1872.7(7)
_cod_original_sg_symbol_H-M P1
_cod_database_code 1504597

loop_
_symmetry_equiv_pos_as_xyz
'x, y, z'

loop_
_atom_site_label
_atom_site_type_symbol
_atom_site_fract_x
_atom_site_fract_y
_atom_site_fract_z
_atom_site_U_iso_or_equiv
_atom_site_adp_type
_atom_site_occupancy
_atom_site_symmetry_multiplicity
_atom_site_calc_flag
_atom_site_refinement_flags
S1 S 0.3512(2) 0.9225(3) 0.59308(19) 0.0508(8) Uani 1 1 d U
F4 F 0.4879(9) 0.8544(10) 0.4709(7) 0.133(3) Uani 1 1 d U
F5 F 0.4852(10) 0.7841(12) 0.5864(9) 0.154(4) Uani 1 1 d U
F6 F 0.3260(11) 0.7058(10) 0.4795(10) 0.162(4) Uani 1 1 d U
O1 O 1.0646(9) 1.7778(9) 1.0884(6) 0.085(3) Uani 1 1 d U
O2 O 1.0767(8) 1.8752(8) 0.9628(6) 0.079(3) Uani 1 1 d U
O3 O 0.8933(7) 1.7196(9) 0.9706(6) 0.088(3) Uani 1 1 d U
O4 O 0.4616(7) 1.0233(8) 0.6428(6) 0.078(3) Uani 1 1 d U
O5 O 0.2851(6) 0.8599(8) 0.6558(6) 0.066(2) Uani 1 1 d U
O6 O 0.2786(8) 0.9403(8) 0.5221(7) 0.084(3) Uani 1 1 d U
O9 O 0.8975(6) 1.6792(7) 0.5041(5) 0.0529(19) Uani 1 1 d U
O10 O 0.4576(6) 1.0415(8) 1.1013(5) 0.063(2) Uani 1 1 d U
O11 O 1.0080(6) 1.2800(7) 0.9545(6) 0.063(2) Uani 1 1 d U
O12 O 0.3447(5) 1.4333(7) 0.6482(5) 0.054(2) Uani 1 1 d U
O13 O 0.2805(5) 1.1353(7) 0.7540(5) 0.052(2) Uani 1 1 d U
O14 O 1.0745(6) 1.5949(7) 0.8600(6) 0.061(2) Uani 1 1 d U
O15 O 0.4995(6) 1.3751(7) 0.9731(5) 0.059(2) Uani 1 1 d U
O16 O 0.8701(6) 1.3716(7) 0.6541(5) 0.055(2) Uani 1 1 d U
N1 N 0.4687(7) 1.1096(8) 0.8479(6) 0.045(2) Uani 1 1 d U
H1B H 0.4723 1.1237 0.7938 0.054 Uiso 1 1 calc R
N2 N 0.8898(6) 1.6204(7) 0.7638(6) 0.0364(19) Uani 1 1 d U
H2B H 0.8860 1.6055 0.8176 0.044 Uiso 1 1 calc R
N3 N 0.6745(7) 1.2035(8) 0.7860(6) 0.0413(19) Uani 1 1 d U
N4 N 0.6680(6) 1.5287(8) 0.8272(6) 0.044(2) Uani 1 1 d U
C2 C 0.3472(9) 1.0433(9) 0.9634(7) 0.045(2) Uani 1 1 d U
H2C H 0.2718 1.0157 0.9837 0.054 Uiso 1 1 calc R
N5 N 1.2086(7) 1.7208(9) 0.7972(7) 0.058(2) Uani 1 1 d U
H5B H 1.2143 1.7574 0.7535 0.069 Uiso 1 1 calc R
C5 C 0.5719(9) 1.0959(10) 0.9855(7) 0.046(2) Uani 1 1 d U
C9 C 0.5732(9) 1.1260(9) 0.8995(7) 0.035(2) Uani 1 1 d U
C10 C 1.3258(10) 1.7369(11) 0.8558(9) 0.055(3) Uani 1 1 d U
C11 C 0.9045(10) 1.2586(10) 0.8980(8) 0.052(3) Uani 1 1 d U
C12 C 0.6834(8) 1.1718(8) 0.8656(7) 0.0274(18) Uani 1 1 d U
C14 C 0.5505(8) 1.5230(10) 0.6820(8) 0.042(2) Uani 1 1 d U
N6 N 0.1338(6) 1.0037(7) 0.8155(5) 0.0327(17) Uani 1 1 d U
H6B H 0.1238 0.9621 0.8561 0.039 Uiso 1 1 calc R
C16 C 0.6686(9) 1.5999(10) 0.5639(8) 0.050(3) Uani 1 1 d U
H16A H 0.6665 1.6162 0.5057 0.060 Uiso 1 1 calc R
C18 C 0.5621(9) 1.5515(10) 0.5967(8) 0.050(2) Uani 1 1 d U
H18A H 0.4894 1.5358 0.5578 0.060 Uiso 1 1 calc R
C19 C 0.5775(9) 1.4567(10) 0.9499(8) 0.054(3) Uani 1 1 d U
C22 C 0.7843(8) 1.6254(9) 0.6205(7) 0.0314(19) Uani 1 1 d U
C23 C 1.0009(8) 1.6597(9) 0.7362(8) 0.040(2) Uani 1 1 d U
C25 C 0.6671(9) 1.5470(10) 0.7401(7) 0.044(2) Uani 1 1 d U
C27 C 0.7826(10) 1.2614(10) 0.7617(8) 0.051(2) Uani 1 1 d U
C28 C 0.8998(8) 1.6665(9) 0.5899(7) 0.039(2) Uani 1 1 d U
C29 C -0.0802(10) 0.9584(11) 0.7871(9) 0.059(3) Uani 1 1 d U
H29A H -0.0817 0.9368 0.8433 0.071 Uiso 1 1 calc R
C30 C 0.3595(9) 1.0732(9) 0.8739(7) 0.042(2) Uani 1 1 d U
C31 C 0.7888(9) 1.1986(10) 0.9281(8) 0.044(2) Uani 1 1 d U
C33 C 1.3187(10) 1.7165(12) 0.9416(8) 0.063(3) Uani 1 1 d U
H33A H 1.2442 1.6937 0.9640 0.076 Uiso 1 1 calc R
C34 C 0.4542(8) 1.4427(10) 0.7962(8) 0.045(2) Uani 1 1 d U
H34A H 0.3821 1.4035 0.8165 0.054 Uiso 1 1 calc R
C35 C -0.0822(11) 1.0051(12) 0.6203(10) 0.074(3) Uani 1 1 d U
H35A H -0.0832 1.0248 0.5634 0.089 Uiso 1 1 calc R
C38 C 0.7922(9) 1.1606(10) 1.0149(8) 0.052(3) Uani 1 1 d U
H38A H 0.8655 1.1689 1.0496 0.063 Uiso 1 1 calc R
C40 C 1.0069(11) 1.7045(14) 0.4611(9) 0.077(3) Uani 1 1 d U
H40A H 1.0456 1.6437 0.4630 0.092 Uiso 1 1 calc R
H40B H 1.0648 1.7848 0.4943 0.092 Uiso 1 1 calc R
C41 C 1.5403(11) 1.7894(12) 0.8774(10) 0.073(3) Uani 1 1 d U
H41A H 1.6157 1.8190 0.8576 0.087 Uiso 1 1 calc R
C42 C 1.0995(9) 1.6566(11) 0.8067(8) 0.050(3) Uani 1 1 d U
C43 C 0.7829(9) 1.6038(10) 0.7085(7) 0.042(2) Uani 1 1 d U
C44 C 0.2525(8) 1.0731(9) 0.8096(7) 0.034(2) Uani 1 1 d U
C45 C 0.4556(9) 1.0594(9) 1.0145(7) 0.039(2) Uani 1 1 d U
C47 C 0.6253(10) 1.5259(11) 1.1687(8) 0.056(2) Uani 1 1 d U
C48 C -0.1887(11) 0.9643(13) 0.6570(11) 0.083(4) Uani 1 1 d U
H48A H -0.2636 0.9481 0.6209 0.100 Uiso 1 1 calc R
C51 C 1.1227(9) 1.3562(13) 0.9408(9) 0.068(3) Uani 1 1 d U
H51A H 1.1120 1.4235 0.9194 0.082 Uiso 1 1 calc R
H51B H 1.1559 1.3095 0.8931 0.082 Uiso 1 1 calc R
C52 C 0.5668(7) 1.4756(8) 0.8549(7) 0.0319(19) Uani 1 1 d U
C54 C 0.9256(15) 1.8008(16) 0.3597(12) 0.125(5) Uani 1 1 d U
H54A H 0.8552 1.7925 0.3916 0.187 Uiso 1 1 calc R
H54B H 0.9030 1.7994 0.2960 0.187 Uiso 1 1 calc R
H54C H 0.9892 1.8771 0.3909 0.187 Uiso 1 1 calc R
N7 N 0.6749(6) 1.5407(7) 1.0072(5) 0.051(2) Uani 1 1 d U
H7A H 0.7147 1.6012 0.9869 0.061 Uiso 1 1 calc R
C57 C 0.9029(9) 1.2928(11) 0.8132(8) 0.056(3) Uani 1 1 d U
H57A H 0.9743 1.3326 0.7923 0.067 Uiso 1 1 calc R
C58 C 0.7631(13) 1.3019(15) 0.3929(10) 0.087(3) Uani 1 1 d U
H58A H 0.7569 1.3797 0.4044 0.105 Uiso 1 1 calc R
C59 C 1.0062(9) 1.6841(9) 0.6537(7) 0.039(2) Uani 1 1 d U
H59A H 1.0831 1.7142 0.6362 0.046 Uiso 1 1 calc R
C60 C 0.1407(8) 1.3264(9) 0.5846(8) 0.048(2) Uani 1 1 d U
H60A H 0.0609 1.2832 0.6002 0.058 Uiso 1 1 calc R
C61 C 0.1211(12) 1.4218(13) 0.5469(10) 0.076(4) Uani 1 1 d U
H61A H 0.1025 1.4800 0.5954 0.114 Uiso 1 1 calc R
H61B H 0.0538 1.3858 0.4962 0.114 Uiso 1 1 calc R
H61C H 0.1941 1.4626 0.5244 0.114 Uiso 1 1 calc R
C62 C 0.0303(9) 0.9977(10) 0.7597(8) 0.045(2) Uani 1 1 d U
C63 C 0.3782(11) 1.0252(15) 1.2457(8) 0.076(3) Uani 1 1 d U
H63A H 0.4487 1.0978 1.2786 0.091 Uiso 1 1 calc R
C67 C 0.6481(7) 1.2743(9) 0.5265(6) 0.050(2) Uani 1 1 d U
H67A H 0.6765 1.3640 0.5415 0.060 Uiso 1 1 calc R
C68 C 0.7230(8) 1.5410(9) 1.1044(6) 0.053(2) Uani 1 1 d U
H68A H 0.7854 1.6218 1.1326 0.064 Uiso 1 1 calc R
N8 N 0.6740(7) 1.2406(7) 0.6112(6) 0.059(2) Uani 1 1 d U
H8A H 0.6177 1.1845 0.6262 0.071 Uiso 1 1 calc R
C70 C 0.7835(9) 1.2944(9) 0.6673(7) 0.037(2) Uani 1 1 d U
C72 C 0.2288(8) 1.3624(10) 0.6711(8) 0.051(3) Uani 1 1 d U
H72A H 0.2039 1.4117 0.7229 0.061 Uiso 1 1 calc R
H72B H 0.2356 1.2907 0.6878 0.061 Uiso 1 1 calc R
C73 C 1.4327(10) 1.7720(12) 0.8156(10) 0.067(3) Uani 1 1 d U
H73A H 1.4336 1.7828 0.7556 0.080 Uiso 1 1 calc R
C76 C 0.5127(8) 1.2272(9) 0.4942(7) 0.061(3) Uani 1 1 d U
H76A H 0.4718 1.2554 0.5445 0.092 Uiso 1 1 calc R
H76B H 0.4839 1.1392 0.4754 0.092 Uiso 1 1 calc R
H76C H 0.4954 1.2566 0.4419 0.092 Uiso 1 1 calc R
C81 C 0.4469(8) 1.4653(10) 0.7139(8) 0.046(2) Uani 1 1 d U
C82 C 0.1656(9) 1.2340(11) 0.5071(8) 0.063(3) Uani 1 1 d U
H82A H 0.1787 1.1704 0.5312 0.095 Uiso 1 1 calc R
H82B H 0.2376 1.2737 0.4829 0.095 Uiso 1 1 calc R
H82C H 0.0965 1.1988 0.4577 0.095 Uiso 1 1 calc R
C83 C -0.1884(11) 0.9473(12) 0.7413(10) 0.070(3) Uani 1 1 d U
H83A H -0.2600 0.9284 0.7680 0.084 Uiso 1 1 calc R
C84 C 1.4312(12) 1.7316(13) 0.9955(11) 0.074(3) Uani 1 1 d U
H84A H 1.4284 1.7174 1.0544 0.089 Uiso 1 1 calc R
C85 C 0.5904(12) 1.6294(13) 1.2015(9) 0.090(3) Uani 1 1 d U
H85A H 0.6212 1.6982 1.1797 0.108 Uiso 1 1 calc R
C88 C 0.6818(9) 1.1128(9) 1.0415(8) 0.045(2) Uani 1 1 d U
H88A H 0.6786 1.0908 1.0975 0.053 Uiso 1 1 calc R
C89 C 0.5087(12) 1.6280(15) 1.2675(10) 0.115(4) Uani 1 1 d U
H89A H 0.4792 1.6923 1.2875 0.138 Uiso 1 1 calc R
C90 C 0.0212(10) 1.0150(11) 0.6694(9) 0.062(3) Uani 1 1 d U
H90A H 0.0927 1.0346 0.6425 0.075 Uiso 1 1 calc R
C91 C 0.4130(16) 0.8077(17) 0.5326(12) 0.093(3) Uani 1 1 d U
C92 C 0.4062(16) 0.9072(15) 1.2469(10) 0.114(4) Uani 1 1 d U
H92A H 0.4261 0.9070 1.3106 0.171 Uiso 1 1 calc R
H92B H 0.4746 0.9045 1.2142 0.171 Uiso 1 1 calc R
H92C H 0.3355 0.8368 1.2165 0.171 Uiso 1 1 calc R
C93 C 1.2154(11) 1.4085(14) 1.0364(10) 0.082(3) Uani 1 1 d U
H93A H 1.2953 1.4602 1.0268 0.098 Uiso 1 1 calc R
C96 C 0.7134(10) 1.2277(12) 0.4489(8) 0.059(2) Uani 1 1 d U
C97 C 1.5422(11) 1.7653(12) 0.9663(10) 0.068(3) Uani 1 1 d U
H97A H 1.6143 1.7722 1.0019 0.082 Uiso 1 1 calc R
C98 C 0.3478(10) 1.0257(14) 1.1418(8) 0.071(3) Uani 1 1 d U
H98A H 0.2852 0.9489 1.1073 0.086 Uiso 1 1 calc R
H98B H 0.3172 1.0920 1.1397 0.086 Uiso 1 1 calc R
C99 C 0.7313(13) 1.1217(15) 0.4326(10) 0.105(4) Uani 1 1 d U
H99A H 0.7056 1.0739 0.4734 0.126 Uiso 1 1 calc R
C100 C 0.4739(13) 1.5229(17) 1.3019(12) 0.121(5) Uani 1 1 d U
H10M H 0.4259 1.5234 1.3498 0.145 Uiso 1 1 calc R
C101 C 0.5058(14) 1.4206(15) 1.2699(10) 0.110(4) Uani 1 1 d U
H10A H 0.4770 1.3512 1.2914 0.132 Uiso 1 1 calc R
C107 C 0.7892(11) 1.4484(12) 1.0933(8) 0.091(4) Uani 1 1 d U
H10B H 0.8466 1.4632 1.0501 0.137 Uiso 1 1 calc R
H10C H 0.7304 1.3671 1.0697 0.137 Uiso 1 1 calc R
H10D H 0.8324 1.4562 1.1531 0.137 Uiso 1 1 calc R
C102 C 0.5822(12) 1.4280(14) 1.2046(10) 0.085(3) Uani 1 1 d U
H10E H 0.6074 1.3610 1.1825 0.102 Uiso 1 1 calc R
C106 C 1.1616(14) 1.4838(16) 1.1058(12) 0.134(6) Uani 1 1 d U
H10G H 1.2109 1.5100 1.1664 0.201 Uiso 1 1 calc R
H10H H 1.0794 1.4353 1.1094 0.201 Uiso 1 1 calc R
H10I H 1.1601 1.5544 1.0860 0.201 Uiso 1 1 calc R
C109 C 1.2278(12) 1.2905(15) 1.0599(12) 0.107(5) Uani 1 1 d U
H10J H 1.2794 1.3138 1.1192 0.160 Uiso 1 1 calc R
H10K H 1.2635 1.2494 1.0117 0.160 Uiso 1 1 calc R
H10L H 1.1479 1.2364 1.0630 0.160 Uiso 1 1 calc R
C119 C 0.9698(14) 1.7005(16) 0.3606(10) 0.092(4) Uani 1 1 d U
H11A H 0.8989 1.6253 0.3352 0.111 Uiso 1 1 calc R
C114 C 0.8222(15) 1.2622(16) 0.3197(11) 0.119(4) Uani 1 1 d U
H11B H 0.8519 1.3127 0.2813 0.143 Uiso 1 1 calc R
C116 C 1.0731(16) 1.681(2) 0.3097(12) 0.138(6) Uani 1 1 d U
H11D H 1.0810 1.6043 0.3123 0.206 Uiso 1 1 calc R
H11E H 1.1484 1.7465 0.3390 0.206 Uiso 1 1 calc R
H11F H 1.0559 1.6804 0.2454 0.206 Uiso 1 1 calc R
C113 C 0.7856(14) 1.0769(15) 0.3592(11) 0.118(4) Uani 1 1 d U
H11G H 0.7875 0.9975 0.3472 0.142 Uiso 1 1 calc R
C115 C 0.2695(13) 1.0210(17) 1.2951(10) 0.112(5) Uani 1 1 d U
H11H H 0.2475 1.0923 1.2955 0.168 Uiso 1 1 calc R
H11I H 0.2893 1.0195 1.3585 0.168 Uiso 1 1 calc R
H11J H 0.2016 0.9486 1.2631 0.168 Uiso 1 1 calc R
C117 C 0.8375(14) 1.1515(17) 0.3031(12) 0.123(4) Uani 1 1 d U
H11K H 0.8808 1.1265 0.2563 0.148 Uiso 1 1 calc R
S3 S 1.0004(3) 1.8108(3) 1.0193(2) 0.0568(8) Uani 1 1 d U
F1 F 0.8738(9) 1.8778(9) 1.1465(7) 0.126(3) Uani 1 1 d U
F2 F 1.0306(10) 2.0182(10) 1.1371(9) 0.155(4) Uani 1 1 d U
F3 F 0.8762(10) 1.9603(11) 1.0378(9) 0.151(4) Uani 1 1 d U
C120 C 0.9413(14) 1.9204(15) 1.0885(10) 0.078(3) Uani 1 1 d U

loop_
_atom_site_aniso_label
_atom_site_aniso_U_11
_atom_site_aniso_U_22
_atom_site_aniso_U_33
_atom_site_aniso_U_23
_atom_site_aniso_U_13
_atom_site_aniso_U_12
S1 0.0543(17) 0.0552(19) 0.0366(16) 0.0182(14) 0.0177(12) 0.0036(12)
F4 0.149(7) 0.156(9) 0.110(7) 0.028(6) 0.087(6) 0.065(6)
F5 0.136(7) 0.214(11) 0.190(9) 0.096(8) 0.069(6) 0.125(7)
F6 0.169(8) 0.096(7) 0.177(10) -0.031(6) 0.039(7) 0.033(6)
O1 0.107(7) 0.108(8) 0.056(5) 0.035(5) 0.007(4) 0.050(5)
O2 0.091(6) 0.081(7) 0.066(6) 0.041(5) 0.033(4) 0.012(4)
O3 0.066(5) 0.112(7) 0.042(5) 0.003(5) -0.006(4) -0.012(4)
O4 0.069(5) 0.073(6) 0.056(5) -0.001(4) 0.021(4) -0.013(4)
O5 0.037(4) 0.089(6) 0.078(6) 0.040(5) 0.019(3) 0.013(3)
O6 0.092(6) 0.077(6) 0.086(7) 0.049(5) -0.011(5) 0.018(4)
O9 0.047(4) 0.085(5) 0.037(4) 0.033(4) 0.009(3) 0.024(3)
O10 0.051(4) 0.091(6) 0.041(4) 0.021(4) 0.010(3) 0.011(4)
O11 0.046(4) 0.075(5) 0.056(5) 0.024(4) 0.008(3) 0.000(3)
O12 0.026(3) 0.075(5) 0.066(5) 0.034(4) -0.005(3) 0.014(3)
O13 0.034(4) 0.064(5) 0.051(5) 0.029(4) 0.005(3) -0.006(3)
O14 0.067(5) 0.073(6) 0.062(6) 0.044(5) 0.006(4) 0.031(4)
O15 0.039(4) 0.067(5) 0.058(5) 0.025(4) -0.003(3) -0.001(3)
O16 0.061(4) 0.052(5) 0.043(4) 0.016(3) 0.011(3) 0.002(3)
N1 0.042(4) 0.055(5) 0.040(5) 0.012(4) 0.007(3) 0.021(4)
N2 0.035(4) 0.047(5) 0.031(4) 0.025(4) 0.004(3) 0.008(3)
N3 0.039(4) 0.053(5) 0.044(5) 0.023(4) 0.005(3) 0.025(3)
N4 0.026(4) 0.054(5) 0.033(4) 0.000(4) 0.010(3) -0.004(3)
C2 0.046(5) 0.040(6) 0.043(5) 0.016(5) 0.006(4) 0.003(4)
N5 0.050(4) 0.073(6) 0.056(6) 0.044(5) 0.002(4) 0.010(4)
C5 0.043(4) 0.046(6) 0.034(5) 0.007(4) 0.002(3) 0.002(4)
C9 0.042(4) 0.024(5) 0.041(5) 0.010(4) -0.004(3) 0.015(4)
C10 0.045(4) 0.070(7) 0.050(6) 0.021(5) 0.006(4) 0.018(5)
C11 0.048(4) 0.051(6) 0.046(5) 0.018(5) -0.004(4) 0.001(4)
C12 0.041(4) 0.017(4) 0.032(4) 0.007(3) 0.007(3) 0.020(3)
C14 0.032(4) 0.043(5) 0.056(5) 0.018(4) 0.005(3) 0.014(4)
N6 0.029(3) 0.034(4) 0.030(4) -0.001(3) 0.008(3) 0.010(3)
C16 0.055(5) 0.055(6) 0.045(5) 0.021(5) -0.006(4) 0.021(5)
C18 0.036(4) 0.052(6) 0.068(6) 0.025(5) -0.009(4) 0.022(4)
C19 0.046(5) 0.056(6) 0.045(5) 0.011(4) 0.012(4) -0.004(4)
C22 0.036(4) 0.035(5) 0.040(5) 0.020(4) 0.012(3) 0.029(3)
C23 0.041(4) 0.041(5) 0.048(5) 0.023(4) 0.020(4) 0.017(4)
C25 0.040(4) 0.052(6) 0.038(5) 0.008(4) 0.007(3) 0.015(4)
C27 0.068(5) 0.053(6) 0.032(4) 0.010(4) 0.009(4) 0.020(4)
C28 0.038(4) 0.041(5) 0.035(4) 0.013(4) 0.017(3) 0.004(4)
C29 0.040(4) 0.067(7) 0.071(6) 0.032(5) 0.003(4) 0.011(5)
C30 0.045(4) 0.040(6) 0.028(5) -0.002(4) -0.008(4) 0.006(4)
C31 0.042(4) 0.042(5) 0.042(5) 0.018(4) 0.001(3) 0.003(4)
C33 0.050(5) 0.089(8) 0.049(6) 0.020(6) -0.006(4) 0.025(5)
C34 0.019(4) 0.049(6) 0.068(6) 0.024(5) 0.009(4) 0.006(4)
C35 0.062(6) 0.082(8) 0.067(6) 0.042(6) -0.021(5) -0.001(6)
C38 0.054(5) 0.049(6) 0.052(5) 0.024(5) 0.007(4) 0.008(4)
C40 0.074(7) 0.108(8) 0.065(6) 0.040(6) 0.041(5) 0.036(6)
C41 0.051(5) 0.070(7) 0.084(7) 0.013(6) 0.010(5) 0.008(5)
C42 0.033(4) 0.071(7) 0.052(6) 0.036(5) 0.007(4) 0.011(4)
C43 0.037(4) 0.048(6) 0.041(5) 0.017(4) 0.013(3) 0.011(4)
C44 0.039(4) 0.028(5) 0.033(5) -0.005(4) 0.010(4) 0.017(4)
C45 0.053(4) 0.041(5) 0.032(4) 0.013(4) -0.004(3) 0.029(4)
C47 0.058(5) 0.078(6) 0.039(5) 0.019(4) 0.010(4) 0.029(4)
C48 0.054(6) 0.088(8) 0.093(7) 0.032(7) -0.017(5) 0.004(6)
C51 0.038(5) 0.102(8) 0.071(6) 0.044(6) 0.007(5) 0.017(5)
C52 0.016(4) 0.032(5) 0.046(4) 0.007(4) 0.002(3) 0.008(3)
C54 0.133(11) 0.144(13) 0.106(11) 0.049(9) -0.014(8) 0.052(9)
N7 0.041(4) 0.064(5) 0.043(4) 0.032(4) -0.004(3) -0.001(3)
C57 0.051(5) 0.065(7) 0.034(5) 0.010(5) 0.008(4) -0.001(5)
C58 0.098(8) 0.116(8) 0.063(7) 0.035(6) 0.024(5) 0.047(6)
C59 0.032(4) 0.051(6) 0.036(5) 0.013(4) 0.010(3) 0.016(4)
C60 0.030(5) 0.043(5) 0.060(6) 0.017(4) 0.007(4) -0.007(4)
C61 0.087(8) 0.083(8) 0.068(8) 0.029(6) 0.004(6) 0.037(6)
C62 0.036(4) 0.043(5) 0.048(5) 0.012(4) 0.002(4) 0.005(4)
C63 0.063(6) 0.133(9) 0.038(5) 0.046(6) -0.004(4) 0.025(6)
C67 0.048(4) 0.054(5) 0.042(5) 0.022(4) 0.000(3) 0.005(4)
C68 0.056(5) 0.068(6) 0.038(4) 0.018(4) 0.012(3) 0.021(4)
N8 0.044(4) 0.069(6) 0.058(4) 0.033(4) 0.004(3) -0.001(4)
C70 0.044(5) 0.039(5) 0.041(5) 0.014(4) 0.015(3) 0.026(4)
C72 0.039(5) 0.051(6) 0.062(6) 0.019(4) 0.009(4) 0.010(4)
C73 0.052(5) 0.077(8) 0.068(6) 0.012(6) 0.015(4) 0.021(5)
C76 0.057(5) 0.063(7) 0.057(6) 0.000(5) -0.004(4) 0.026(5)
C81 0.019(4) 0.058(6) 0.063(6) 0.012(5) 0.005(3) 0.021(4)
C82 0.046(6) 0.068(7) 0.067(6) 0.012(5) 0.001(5) 0.012(4)
C83 0.045(5) 0.088(8) 0.086(7) 0.037(6) 0.005(5) 0.027(5)
C84 0.068(6) 0.086(8) 0.076(7) 0.028(6) 0.002(5) 0.034(6)
C85 0.109(8) 0.105(7) 0.068(7) 0.009(6) 0.030(5) 0.059(6)
C88 0.046(4) 0.040(5) 0.039(5) 0.012(4) 0.002(4) 0.003(4)
C89 0.120(9) 0.140(9) 0.089(8) 0.009(7) 0.040(6) 0.063(7)
C90 0.049(5) 0.070(7) 0.061(6) 0.020(6) -0.006(4) 0.012(5)
C91 0.108(10) 0.097(8) 0.079(9) 0.009(6) 0.031(6) 0.047(6)
C92 0.174(11) 0.122(10) 0.059(8) 0.069(8) 0.027(7) 0.032(8)
C93 0.048(6) 0.119(9) 0.078(8) 0.024(6) -0.005(5) 0.034(6)
C96 0.060(5) 0.083(6) 0.047(5) 0.023(4) 0.000(4) 0.042(5)
C97 0.053(5) 0.061(7) 0.101(7) 0.026(6) -0.006(5) 0.032(5)
C98 0.056(6) 0.117(8) 0.047(5) 0.044(6) 0.006(4) 0.021(5)
C99 0.144(9) 0.109(8) 0.084(8) 0.020(6) 0.033(6) 0.074(7)
C100 0.103(8) 0.155(10) 0.093(8) 0.018(7) 0.037(6) 0.035(8)
C101 0.124(8) 0.121(9) 0.068(7) 0.034(7) 0.025(6) 0.010(7)
C107 0.090(9) 0.130(11) 0.080(8) 0.028(7) 0.013(6) 0.076(8)
C102 0.092(7) 0.094(7) 0.069(7) 0.037(6) 0.026(5) 0.019(6)
C106 0.123(11) 0.114(11) 0.134(11) -0.035(9) -0.011(9) 0.054(9)
C109 0.078(9) 0.144(11) 0.116(11) 0.033(9) -0.021(8) 0.070(8)
C119 0.111(8) 0.122(9) 0.064(7) 0.053(7) 0.055(6) 0.038(7)
C114 0.158(10) 0.142(9) 0.076(8) 0.040(7) 0.047(6) 0.063(8)
C116 0.135(11) 0.210(15) 0.066(9) 0.026(10) 0.040(8) 0.061(10)
C113 0.157(10) 0.144(9) 0.109(9) 0.037(7) 0.035(7) 0.123(7)
C115 0.093(8) 0.160(12) 0.055(7) 0.039(8) 0.014(6) -0.003(7)
C117 0.144(9) 0.170(10) 0.095(8) 0.038(7) 0.036(7) 0.102(8)
S3 0.0522(18) 0.058(2) 0.0495(19) 0.0147(15) -0.0067(13) 0.0070(13)
F1 0.176(8) 0.121(7) 0.104(7) 0.049(5) 0.088(6) 0.054(5)
F2 0.139(7) 0.101(7) 0.169(9) -0.042(6) 0.034(6) 0.020(5)
F3 0.188(8) 0.174(9) 0.173(9) 0.105(7) 0.053(6) 0.126(7)
C120 0.110(8) 0.077(7) 0.058(7) 0.034(5) 0.023(5) 0.034(5)

loop_
_atom_type_symbol
_atom_type_description
_atom_type_scat_dispersion_real
_atom_type_scat_dispersion_imag
_atom_type_scat_source
C C 0.0033 0.0016 'International Tables Vol C Tables 4.2.6.8 and 6.1.1.4'
H H 0.0000 0.0000 'International Tables Vol C Tables 4.2.6.8 and 6.1.1.4'
N N 0.0061 0.0033 'International Tables Vol C Tables 4.2.6.8 and 6.1.1.4'
O O 0.0106 0.0060 'International Tables Vol C Tables 4.2.6.8 and 6.1.1.4'
F F 0.0171 0.0103 'International Tables Vol C Tables 4.2.6.8 and 6.1.1.4'
S S 0.1246 0.1234 'International Tables Vol C Tables 4.2.6.8 and 6.1.1.4'

loop_
_geom_angle_atom_site_label_1
_geom_angle_atom_site_label_2
_geom_angle_atom_site_label_3
_geom_angle
O6 S1 O5 115.7(5)
O6 S1 O4 118.5(6)
O5 S1 O4 111.8(5)
O6 S1 C91 104.9(8)
O5 S1 C91 100.3(7)
O4 S1 C91 102.6(7)
C28 O9 C40 121.4(8)
C45 O10 C98 117.7(8)
C11 O11 C51 121.4(9)
C81 O12 C72 116.2(8)
C30 N1 C9 124.5(9)
C30 N1 H1B 117.8
C9 N1 H1B 117.8
C23 N2 C43 122.0(8)
C23 N2 H2B 119.0
C43 N2 H2B 119.0
C12 N3 C27 114.8(8)
C52 N4 C25 120.5(8)
C45 C2 C30 114.1(9)
C45 C2 H2C 123.0
C30 C2 H2C 122.9
C42 N5 C10 125.7(9)
C42 N5 H5B 117.1
C10 N5 H5B 117.1
C88 C5 C9 121.1(9)
C88 C5 C45 123.2(9)
C9 C5 C45 115.4(9)
N1 C9 C12 118.5(9)
N1 C9 C5 120.1(9)
C12 C9 C5 121.4(8)
C33 C10 C73 126.4(11)
C33 C10 N5 117.7(10)
C73 C10 N5 116.0(10)
O11 C11 C57 123.1(9)
O11 C11 C31 117.0(9)
C57 C11 C31 119.9(9)
N3 C12 C31 127.8(9)
N3 C12 C9 116.4(8)
C31 C12 C9 114.8(9)
C81 C14 C18 128.8(10)
C81 C14 C25 116.1(10)
C18 C14 C25 114.7(8)
C62 N6 C44 123.8(8)
C62 N6 H6B 118.1
C44 N6 H6B 118.1
C18 C16 C22 119.2(10)
C18 C16 H16A 120.4
C22 C16 H16A 120.4
C16 C18 C14 127.0(9)
C16 C18 H18A 116.5
C14 C18 H18A 116.5
O15 C19 N7 124.7(10)
O15 C19 C52 122.7(9)
N7 C19 C52 112.5(8)
C43 C22 C28 117.9(8)
C43 C22 C16 118.3(9)
C28 C22 C16 123.7(9)
C59 C23 N2 118.6(9)
C59 C23 C42 131.2(9)
N2 C23 C42 109.9(8)
N4 C25 C43 120.0(8)
N4 C25 C14 120.2(9)
C43 C25 C14 119.5(9)
N3 C27 C57 126.7(10)
N3 C27 C70 119.2(9)
C57 C27 C70 114.0(9)
O9 C28 C22 116.4(8)
O9 C28 C59 126.8(8)
C22 C28 C59 116.7(8)
C83 C29 C62 126.4(12)
C83 C29 H29A 116.8
C62 C29 H29A 116.8
N1 C30 C2 120.2(9)
N1 C30 C44 116.4(9)
C2 C30 C44 123.2(9)
C12 C31 C11 115.6(9)
C12 C31 C38 125.0(9)
C11 C31 C38 119.2(9)
C10 C33 C84 116.6(12)
C10 C33 H33A 121.7
C84 C33 H33A 121.7
C81 C34 C52 122.7(9)
C81 C34 H34A 118.6
C52 C34 H34A 118.6
C90 C35 C48 117.1(12)
C90 C35 H35A 121.5
C48 C35 H35A 121.4
C88 C38 C31 115.9(9)
C88 C38 H38A 122.1
C31 C38 H38A 122.1
O9 C40 C119 107.6(10)
O9 C40 H40A 110.2
C119 C40 H40A 110.2
O9 C40 H40B 110.2
C119 C40 H40B 110.2
H40A C40 H40B 108.5
C97 C41 C73 125.7(12)
C97 C41 H41A 117.2
C73 C41 H41A 117.2
O14 C42 N5 126.3(9)
O14 C42 C23 121.2(8)
N5 C42 C23 112.3(9)
N2 C43 C22 121.1(8)
N2 C43 C25 117.3(9)
C22 C43 C25 121.1(9)
O13 C44 N6 125.1(9)
O13 C44 C30 115.3(8)
N6 C44 C30 119.6(9)
O10 C45 C2 120.0(9)
O10 C45 C5 114.6(8)
C2 C45 C5 125.4(10)
C102 C47 C85 118.9(12)
C102 C47 C68 125.3(11)
C85 C47 C68 115.3(11)
C83 C48 C35 122.4(12)
C83 C48 H48A 118.8
C35 C48 H48A 118.8
O11 C51 C93 109.7(10)
O11 C51 H51A 109.7
C93 C51 H51A 109.7
O11 C51 H51B 109.7
C93 C51 H51B 109.7
H51A C51 H51B 108.2
N4 C52 C34 119.5(9)
N4 C52 C19 116.6(8)
C34 C52 C19 123.9(8)
C119 C54 H54A 109.5
C119 C54 H54B 109.5
H54A C54 H54B 109.5
C119 C54 H54C 109.5
H54A C54 H54C 109.5
H54B C54 H54C 109.5
C19 N7 C68 126.8(8)
C19 N7 H7A 116.6
C68 N7 H7A 116.6
C11 C57 C27 115.0(9)
C11 C57 H57A 122.5
C27 C57 H57A 122.5
C96 C58 C114 121.0(16)
C96 C58 H58A 119.5
C114 C58 H58A 119.5
C23 C59 C28 123.6(9)
C23 C59 H59A 118.2
C28 C59 H59A 118.2
C61 C60 C72 118.8(10)
C61 C60 C82 108.8(11)
C72 C60 C82 112.1(10)
C61 C60 H60A 105.4
C72 C60 H60A 105.4
C82 C60 H60A 105.4
C60 C61 H61A 109.5
C60 C61 H61B 109.5
H61A C61 H61B 109.5
C60 C61 H61C 109.5
H61A C61 H61C 109.5
H61B C61 H61C 109.5
C29 C62 N6 119.1(10)
C29 C62 C90 112.3(10)
N6 C62 C90 128.2(10)
C115 C63 C92 106.3(13)
C115 C63 C98 110.6(11)
C92 C63 C98 109.1(13)
C115 C63 H63A 110.3
C92 C63 H63A 110.3
C98 C63 H63A 110.3
N8 C67 C76 109.8(7)
N8 C67 C96 112.3(9)
C76 C67 C96 110.1(8)
N8 C67 H67A 108.2
C76 C67 H67A 108.2
C96 C67 H67A 108.2
N7 C68 C107 107.6(8)
N7 C68 C47 113.3(8)
C107 C68 C47 115.4(9)
N7 C68 H68A 106.7
C107 C68 H68A 106.7
C47 C68 H68A 106.7
C70 N8 C67 122.1(7)
C70 N8 H8A 118.9
C67 N8 H8A 119.0
O16 C70 N8 125.9(9)
O16 C70 C27 120.6(9)
N8 C70 C27 112.9(9)
O12 C72 C60 104.5(8)
O12 C72 H72A 110.9
C60 C72 H72A 110.9
O12 C72 H72B 110.9
C60 C72 H72B 110.8
H72A C72 H72B 108.9
C10 C73 C41 112.2(12)
C10 C73 H73A 123.9
C41 C73 H73A 123.9
C67 C76 H76A 109.5
C67 C76 H76B 109.5
H76A C76 H76B 109.5
C67 C76 H76C 109.5
H76A C76 H76C 109.5
H76B C76 H76C 109.5
C34 C81 C14 120.3(9)
C34 C81 O12 128.7(9)
C14 C81 O12 110.9(10)
C60 C82 H82A 109.5
C60 C82 H82B 109.5
H82A C82 H82B 109.5
C60 C82 H82C 109.5
H82A C82 H82C 109.5
H82B C82 H82C 109.5
C48 C83 C29 117.0(13)
C48 C83 H83A 121.5
C29 C83 H83A 121.5
C97 C84 C33 123.9(13)
C97 C84 H84A 118.0
C33 C84 H84A 118.0
C47 C85 C89 119.4(14)
C47 C85 H85A 120.3
C89 C85 H85A 120.3
C38 C88 C5 120.9(10)
C38 C88 H88A 119.5
C5 C88 H88A 119.5
C85 C89 C100 116.3(15)
C85 C89 H89A 121.9
C100 C89 H89A 121.9
C35 C90 C62 124.1(12)
C35 C90 H90A 117.9
C62 C90 H90A 118.0
F5 C91 F6 111.8(17)
F5 C91 F4 103.0(14)
F6 C91 F4 105.6(14)
F5 C91 S1 113.2(12)
F6 C91 S1 113.0(12)
F4 C91 S1 109.4(12)
C63 C92 H92A 109.5
C63 C92 H92B 109.5
H92A C92 H92B 109.5
C63 C92 H92C 109.5
H92A C92 H92C 109.5
H92B C92 H92C 109.5
C106 C93 C109 116.0(14)
C106 C93 C51 107.1(11)
C109 C93 C51 103.9(11)
C106 C93 H93A 109.8
C109 C93 H93A 109.8
C51 C93 H93A 109.8
C99 C96 C58 116.5(13)
C99 C96 C67 124.5(12)
C58 C96 C67 119.0(11)
C84 C97 C41 115.1(11)
C84 C97 H97A 122.5
C41 C97 H97A 122.5
O10 C98 C63 108.0(9)
O10 C98 H98A 110.1
C63 C98 H98A 110.1
O10 C98 H98B 110.1
C63 C98 H98B 110.1
H98A C98 H98B 108.4
C96 C99 C113 124.4(15)
C96 C99 H99A 117.8
C113 C99 H99A 117.8
C101 C100 C89 124.9(15)
C101 C100 H10M 117.6
C89 C100 H10M 117.6
C102 C101 C100 115.0(16)
C102 C101 H10A 122.5
C100 C101 H10A 122.5
C68 C107 H10B 109.5
C68 C107 H10C 109.5
H10B C107 H10C 109.5
C68 C107 H10D 109.5
H10B C107 H10D 109.5
H10C C107 H10D 109.5
C101 C102 C47 125.3(16)
C101 C102 H10E 117.4
C47 C102 H10E 117.4
C93 C106 H10G 109.5
C93 C106 H10H 109.5
H10G C106 H10H 109.5
C93 C106 H10I 109.5
H10G C106 H10I 109.5
H10H C106 H10I 109.5
C93 C109 H10J 109.5
C93 C109 H10K 109.5
H10J C109 H10K 109.5
C93 C109 H10L 109.5
H10J C109 H10L 109.5
H10K C109 H10L 109.5
C54 C119 C116 122.7(15)
C54 C119 C40 109.1(14)
C116 C119 C40 105.6(14)
C54 C119 H11A 106.1
C116 C119 H11A 106.1
C40 C119 H11A 106.1
C117 C114 C58 121.3(17)
C117 C114 H11B 119.4
C58 C114 H11B 119.4
C119 C116 H11D 109.5
C119 C116 H11E 109.5
H11D C116 H11E 109.5
C119 C116 H11F 109.4
H11D C116 H11F 109.5
H11E C116 H11F 109.5
C99 C113 C117 119.3(15)
C99 C113 H11G 120.3
C117 C113 H11G 120.3
C63 C115 H11H 109.4
C63 C115 H11I 109.5
H11H C115 H11I 109.5
C63 C115 H11J 109.5
H11H C115 H11J 109.5
H11I C115 H11J 109.5
C114 C117 C113 117.1(16)
C114 C117 H11K 121.5
C113 C117 H11K 121.5
O3 S3 O1 114.6(7)
O3 S3 O2 115.1(6)
O1 S3 O2 114.8(6)
O3 S3 C120 101.5(7)
O1 S3 C120 103.2(6)
O2 S3 C120 105.3(6)
F1 C120 F3 107.0(13)
F1 C120 F2 107.6(13)
F3 C120 F2 104.8(14)
F1 C120 S3 113.1(11)
F3 C120 S3 112.9(11)
F2 C120 S3 110.9(11)

loop_
_geom_bond_atom_site_label_1
_geom_bond_atom_site_label_2
_geom_bond_distance
S1 O6 1.403(9)
S1 O5 1.441(8)
S1 O4 1.456(7)
S1 C91 1.818(17)
F4 C91 1.394(18)
F5 C91 1.261(19)
F6 C91 1.338(18)
O1 S3 1.429(9)
O2 S3 1.432(8)
O3 S3 1.382(8)
O9 C28 1.318(11)
O9 C40 1.436(12)
O10 C45 1.356(11)
O10 C98 1.421(13)
O11 C11 1.335(12)
O11 C51 1.415(12)
O12 C81 1.375(11)
O12 C72 1.456(11)
O13 C44 1.231(11)
O14 C42 1.195(11)
O15 C19 1.239(12)
O16 C70 1.195(11)
N1 C30 1.318(12)
N1 C9 1.323(11)
N1 H1B 0.8600
N2 C23 1.352(11)
N2 C43 1.373(11)
N2 H2B 0.8600
N3 C12 1.331(12)
N3 C27 1.347(13)
N4 C52 1.292(11)
N4 C25 1.362(13)
C2 C45 1.359(12)
C2 C30 1.461(14)
C2 H2C 0.9300
N5 C42 1.293(12)
N5 C10 1.498(13)
N5 H5B 0.8600
C5 C88 1.406(13)
C5 C9 1.407(14)
C5 C45 1.410(14)
C9 C12 1.400(13)
C10 C33 1.355(16)
C10 C73 1.399(16)
C11 C57 1.414(15)
C11 C31 1.463(14)
C12 C31 1.387(12)
C14 C81 1.361(14)
C14 C18 1.391(15)
C14 C25 1.464(13)
N6 C62 1.386(12)
N6 C44 1.387(11)
N6 H6B 0.8600
C16 C18 1.363(15)
C16 C22 1.440(12)
C16 H16A 0.9300
C18 H18A 0.9300
C19 N7 1.328(11)
C19 C52 1.484(14)
C22 C43 1.391(13)
C22 C28 1.418(12)
C23 C59 1.326(14)
C23 C42 1.513(13)
C25 C43 1.464(13)
C27 C57 1.439(14)
C27 C70 1.543(14)
C28 C59 1.433(13)
C29 C83 1.339(14)
C29 C62 1.345(14)
C29 H29A 0.9300
C30 C44 1.514(13)
C31 C38 1.466(14)
C33 C84 1.422(15)
C33 H33A 0.9300
C34 C81 1.316(14)
C34 C52 1.409(12)
C34 H34A 0.9300
C35 C90 1.319(15)
C35 C48 1.376(18)
C35 H35A 0.9300
C38 C88 1.355(14)
C38 H38A 0.9300
C40 C119 1.511(18)
C40 H40A 0.9700
C40 H40B 0.9700
C41 C97 1.415(17)
C41 C73 1.429(16)
C41 H41A 0.9300
C47 C102 1.367(16)
C47 C85 1.406(16)
C47 C68 1.522(13)
C48 C83 1.315(17)
C48 H48A 0.9300
C51 C93 1.586(16)
C51 H51A 0.9700
C51 H51B 0.9700
C54 C119 1.44(2)
C54 H54A 0.9600
C54 H54B 0.9600
C54 H54C 0.9600
N7 C68 1.512(10)
N7 H7A 0.8600
C57 H57A 0.9300
C58 C96 1.378(17)
C58 C114 1.39(2)
C58 H58A 0.9300
C59 H59A 0.9300
C60 C61 1.452(16)
C60 C72 1.474(14)
C60 C82 1.504(17)
C60 H60A 0.9800
C61 H61A 0.9600
C61 H61B 0.9600
C61 H61C 0.9600
C62 C90 1.406(16)
C63 C115 1.491(19)
C63 C92 1.55(2)
C63 C98 1.562(15)
C63 H63A 0.9800
C67 N8 1.450(11)
C67 C76 1.494(11)
C67 C96 1.510(14)
C67 H67A 0.9800
C68 C107 1.517(14)
C68 H68A 0.9800
N8 C70 1.347(11)
N8 H8A 0.8600
C72 H72A 0.9700
C72 H72B 0.9700
C73 H73A 0.9300
C76 H76A 0.9600
C76 H76B 0.9600
C76 H76C 0.9600
C82 H82A 0.9600
C82 H82B 0.9600
C82 H82C 0.9600
C83 H83A 0.9300
C84 C97 1.356(17)
C84 H84A 0.9300
C85 C89 1.405(16)
C85 H85A 0.9300
C88 H88A 0.9300
C89 C100 1.42(2)
C89 H89A 0.9300
C90 H90A 0.9300
C92 H92A 0.9600
C92 H92B 0.9600
C92 H92C 0.9600
C93 C106 1.50(2)
C93 C109 1.575(19)
C93 H93A 0.9800
C96 C99 1.314(17)
C97 H97A 0.9300
C98 H98A 0.9700
C98 H98B 0.9700
C99 C113 1.375(17)
C99 H99A 0.9300
C100 C101 1.37(2)
C100 H10M 0.9300
C101 C102 1.354(19)
C101 H10A 0.9300
C107 H10B 0.9600
C107 H10C 0.9600
C107 H10D 0.9600
C102 H10E 0.9300
C106 H10G 0.9600
C106 H10H 0.9600
C106 H10I 0.9600
C109 H10J 0.9600
C109 H10K 0.9600
C109 H10L 0.9600
C119 C116 1.50(2)
C119 H11A 0.9800
C114 C117 1.36(2)
C114 H11B 0.9300
C116 H11D 0.9600
C116 H11E 0.9600
C116 H11F 0.9600
C113 C117 1.39(2)
C113 H11G 0.9300
C115 H11H 0.9600
C115 H11I 0.9600
C115 H11J 0.9600
C117 H11K 0.9300
S3 C120 1.802(16)
F1 C120 1.287(16)
F2 C120 1.303(16)
F3 C120 1.299(16)

loop_
_geom_hbond_atom_site_label_D
_geom_hbond_atom_site_label_H
_geom_hbond_atom_site_label_A
_geom_hbond_distance_DH
_geom_hbond_distance_HA
_geom_hbond_distance_DA
_geom_hbond_angle_DHA
_geom_hbond_site_symmetry_A
N1 H1B O4 0.86 2.25 2.958(12) 139.7 .
N2 H2B O3 0.86 2.33 3.007(12) 135.4 .
N5 H5B O5 0.86 2.16 2.989(11) 163.2 1_665
N6 H6B O2 0.86 2.10 2.955(11) 169.9 1_445
N7 H7A O3 0.86 2.18 2.935(11) 147.0 .
N8 H8A O4 0.86 2.27 3.122(10) 171.7 .

loop_
_geom_torsion_atom_site_label_1
_geom_torsion_atom_site_label_2
_geom_torsion_atom_site_label_3
_geom_torsion_atom_site_label_4
_geom_torsion
C30 N1 C9 C12 -176.4(10)
C30 N1 C9 C5 4.6(16)
C88 C5 C9 N1 -179.9(10)
C45 C5 C9 N1 -5.5(15)
C88 C5 C9 C12 1.1(16)
C45 C5 C9 C12 175.5(9)
C42 N5 C10 C33 -21.5(19)
C42 N5 C10 C73 158.5(12)
C51 O11 C11 C57 10.3(18)
C51 O11 C11 C31 -168.7(11)
C27 N3 C12 C31 4.7(16)
C27 N3 C12 C9 171.9(9)
N1 C9 C12 N3 4.5(14)
C5 C9 C12 N3 -176.5(9)
N1 C9 C12 C31 173.4(9)
C5 C9 C12 C31 -7.6(14)
C22 C16 C18 C14 0.4(19)
C81 C14 C18 C16 -173.8(12)
C25 C14 C18 C16 -1.1(18)
C18 C16 C22 C43 -2.4(16)
C18 C16 C22 C28 174.8(10)
C43 N2 C23 C59 0.8(15)
C43 N2 C23 C42 -174.1(9)
C52 N4 C25 C43 -178.1(10)
C52 N4 C25 C14 8.9(16)
C81 C14 C25 N4 -9.7(16)
C18 C14 C25 N4 176.7(10)
C81 C14 C25 C43 177.3(10)
C18 C14 C25 C43 3.6(15)
C12 N3 C27 C57 -1.0(17)
C12 N3 C27 C70 175.8(9)
C40 O9 C28 C22 -171.7(10)
C40 O9 C28 C59 4.9(17)
C43 C22 C28 O9 176.1(9)
C16 C22 C28 O9 -1.1(15)
C43 C22 C28 C59 -0.9(15)
C16 C22 C28 C59 -178.1(9)
C9 N1 C30 C2 -2.4(16)
C9 N1 C30 C44 173.6(9)
C45 C2 C30 N1 1.4(15)
C45 C2 C30 C44 -174.3(9)
N3 C12 C31 C11 -6.3(16)
C9 C12 C31 C11 -173.8(9)
N3 C12 C31 C38 -180.0(11)
C9 C12 C31 C38 12.6(16)
O11 C11 C31 C12 -176.7(10)
C57 C11 C31 C12 4.3(17)
O11 C11 C31 C38 -2.7(17)
C57 C11 C31 C38 178.3(11)
C73 C10 C33 C84 0(2)
N5 C10 C33 C84 179.6(11)
C12 C31 C38 C88 -10.6(18)
C11 C31 C38 C88 176.0(10)
C28 O9 C40 C119 174.3(12)
C10 N5 C42 O14 -4(2)
C10 N5 C42 C23 179.9(10)
C59 C23 C42 O14 -154.1(13)
N2 C23 C42 O14 20.0(16)
C59 C23 C42 N5 22.2(18)
N2 C23 C42 N5 -163.7(10)
C23 N2 C43 C22 0.8(15)
C23 N2 C43 C25 172.8(10)
C28 C22 C43 N2 -0.7(15)
C16 C22 C43 N2 176.7(9)
C28 C22 C43 C25 -172.4(10)
C16 C22 C43 C25 5.0(15)
N4 C25 C43 N2 9.1(15)
C14 C25 C43 N2 -177.8(9)
N4 C25 C43 C22 -178.9(10)
C14 C25 C43 C22 -5.8(16)
C62 N6 C44 O13 -1.3(15)
C62 N6 C44 C30 -179.9(9)
N1 C30 C44 O13 -17.9(14)
C2 C30 C44 O13 157.9(10)
N1 C30 C44 N6 160.8(9)
C2 C30 C44 N6 -23.3(14)
C98 O10 C45 C2 -10.1(16)
C98 O10 C45 C5 169.3(11)
C30 C2 C45 O10 176.3(9)
C30 C2 C45 C5 -2.9(16)
C88 C5 C45 O10 -0.1(16)
C9 C5 C45 O10 -174.3(9)
C88 C5 C45 C2 179.2(10)
C9 C5 C45 C2 5.0(17)
C90 C35 C48 C83 7(2)
C11 O11 C51 C93 156.9(11)
C25 N4 C52 C34 -3.6(16)
C25 N4 C52 C19 178.4(10)
C81 C34 C52 N4 -1.0(17)
C81 C34 C52 C19 177.0(11)
O15 C19 C52 N4 -155.2(11)
N7 C19 C52 N4 28.4(15)
O15 C19 C52 C34 26.8(18)
N7 C19 C52 C34 -149.6(10)
O15 C19 N7 C68 11.9(19)
C52 C19 N7 C68 -171.8(9)
O11 C11 C57 C27 179.7(11)
C31 C11 C57 C27 -1.4(17)
N3 C27 C57 C11 -0.4(19)
C70 C27 C57 C11 -177.4(10)
N2 C23 C59 C28 -2.6(16)
C42 C23 C59 C28 171.2(11)
O9 C28 C59 C23 -174.1(10)
C22 C28 C59 C23 2.6(16)
C83 C29 C62 N6 -180.0(12)
C83 C29 C62 C90 -7(2)
C44 N6 C62 C29 -161.2(10)
C44 N6 C62 C90 26.7(17)
C19 N7 C68 C107 76.3(13)
C19 N7 C68 C47 -52.5(14)
C102 C47 C68 N7 114.8(12)
C85 C47 C68 N7 -73.6(12)
C102 C47 C68 C107 -9.8(16)
C85 C47 C68 C107 161.8(10)
C76 C67 N8 C70 -164.2(9)
C96 C67 N8 C70 73.0(12)
C67 N8 C70 O16 -1.4(17)
C67 N8 C70 C27 169.5(9)
N3 C27 C70 O16 160.3(10)
C57 C27 C70 O16 -22.5(16)
N3 C27 C70 N8 -11.1(14)
C57 C27 C70 N8 166.0(10)
C81 O12 C72 C60 -172.0(9)
C61 C60 C72 O12 -58.7(14)
C82 C60 C72 O12 69.5(11)
C33 C10 C73 C41 -2(2)
N5 C10 C73 C41 178.0(11)
C97 C41 C73 C10 5(2)
C52 C34 C81 C14 -0.3(18)
C52 C34 C81 O12 176.6(10)
C18 C14 C81 C34 177.9(12)
C25 C14 C81 C34 5.3(17)
C18 C14 C81 O12 0.5(17)
C25 C14 C81 O12 -172.0(9)
C72 O12 C81 C34 -1.6(17)
C72 O12 C81 C14 175.5(10)
C35 C48 C83 C29 -7(2)
C62 C29 C83 C48 8(2)
C10 C33 C84 C97 0(2)
C102 C47 C85 C89 -2.4(19)
C68 C47 C85 C89 -174.6(11)
C31 C38 C88 C5 3.1(17)
C9 C5 C88 C38 1.2(17)
C45 C5 C88 C38 -172.7(11)
C47 C85 C89 C100 5(2)
C48 C35 C90 C62 -6(2)
C29 C62 C90 C35 6.0(19)
N6 C62 C90 C35 178.6(12)
O6 S1 C91 F5 177.4(13)
O5 S1 C91 F5 -62.3(14)
O4 S1 C91 F5 53.0(15)
O6 S1 C91 F6 -54.1(15)
O5 S1 C91 F6 66.1(14)
O4 S1 C91 F6 -178.5(13)
O6 S1 C91 F4 63.2(13)
O5 S1 C91 F4 -176.5(11)
O4 S1 C91 F4 -61.2(13)
O11 C51 C93 C106 -61.7(16)
O11 C51 C93 C109 61.6(14)
C114 C58 C96 C99 4(2)
C114 C58 C96 C67 -178.9(12)
N8 C67 C96 C99 36.6(15)
C76 C67 C96 C99 -86.1(14)
N8 C67 C96 C58 -140.5(10)
C76 C67 C96 C58 96.8(12)
C33 C84 C97 C41 2(2)
C73 C41 C97 C84 -5(2)
C45 O10 C98 C63 -172.2(11)
C115 C63 C98 O10 174.6(13)
C92 C63 C98 O10 -68.9(15)
C58 C96 C99 C113 -6(2)
C67 C96 C99 C113 176.7(13)
C85 C89 C100 C101 -6(2)
C89 C100 C101 C102 4(2)
C100 C101 C102 C47 -2(2)
C85 C47 C102 C101 1(2)
C68 C47 C102 C101 172.2(12)
O9 C40 C119 C54 66.4(16)
O9 C40 C119 C116 -159.9(14)
C96 C58 C114 C117 -3(2)
C96 C99 C113 C117 7(2)
C58 C114 C117 C113 3(2)
C99 C113 C117 C114 -5(2)
O3 S3 C120 F1 62.2(12)
O1 S3 C120 F1 -56.7(13)
O2 S3 C120 F1 -177.5(11)
O3 S3 C120 F3 -59.5(12)
O1 S3 C120 F3 -178.4(11)
O2 S3 C120 F3 60.8(13)
O3 S3 C120 F2 -176.8(11)
O1 S3 C120 F2 64.3(12)
O2 S3 C120 F2 -56.5(12)
